data_2201533
loop_
_publ_author_name
'Haghiri, Alireza'
'Lerner, Hans-Wolfram'
'Wagner, Matthias'
'Bats, Jan W.'

_publ_section_title
;
 3-Phenylpyrazole, a pseudosymmetric structure with <i>Z</i>' = 6
;
_journal_issue 12
_journal_name_full 'Acta Crystallographica Section E'
_journal_page_first o1378
_journal_page_last o1380
_journal_paper_doi 10.1107/S1600536802020445
_journal_volume 58
_journal_year 2002
_chemical_formula_iupac 'C9 H8 N2'
_chemical_formula_moiety 'C9 H8 N2'
_chemical_formula_sum 'C9 H8 N2'
_chemical_formula_weight 144.17
_chemical_name_systematic
;
3-phenylpyrazole
;
_space_group_IT_number 2
_symmetry_cell_setting triclinic
_symmetry_space_group_name_Hall '-P 1'
_symmetry_space_group_name_H-M 'P -1'
_atom_sites_solution_hydrogens geom
_atom_sites_solution_primary direct
_atom_sites_solution_secondary difmap
_audit_creation_method SHELXL-97
_cell_angle_alpha 88.164(11)
_cell_angle_beta 88.103(12)
_cell_angle_gamma 62.816(6)
_cell_formula_units_Z 12
_cell_length_a 12.1514(10)
_cell_length_b 12.3120(11)
_cell_length_c 17.114(2)
_cell_measurement_reflns_used 324
_cell_measurement_temperature 148(2)
_cell_measurement_theta_max 26
_cell_measurement_theta_min 3
_cell_volume 2275.9(4)
_computing_cell_refinement SMART
_computing_data_collection 'SMART (Siemens, 1995)'
_computing_data_reduction 'SAINT (Siemens, 1995)'
_computing_molecular_graphics 'XP in SHELXTL (Sheldrick, 1996)'
_computing_publication_material SHELXL97
_computing_structure_refinement 'SHELXL97 (Sheldrick, 1997)'
_computing_structure_solution 'SHELXS97 (Sheldrick, 1997)'
_diffrn_ambient_temperature 148(2)
_diffrn_measured_fraction_theta_full 0.990
_diffrn_measured_fraction_theta_max 0.950
_diffrn_measurement_device_type 'Siemens SMART CCD'
_diffrn_measurement_method \w
_diffrn_radiation_monochromator graphite
_diffrn_radiation_source 'normal-focus sealed tube'
_diffrn_radiation_type MoK\a
_diffrn_radiation_wavelength 0.71073
_diffrn_reflns_av_R_equivalents 0.038
_diffrn_reflns_av_sigmaI/netI 0.039
_diffrn_reflns_limit_h_max 17
_diffrn_reflns_limit_h_min -17
_diffrn_reflns_limit_k_max 17
_diffrn_reflns_limit_k_min -17
_diffrn_reflns_limit_l_max 24
_diffrn_reflns_limit_l_min -23
_diffrn_reflns_number 40438
_diffrn_reflns_theta_full 27.50
_diffrn_reflns_theta_max 31.0
_diffrn_reflns_theta_min 1.9
_diffrn_standards_decay_% 0.0
_diffrn_standards_interval_time 600
_diffrn_standards_number 557
_exptl_absorpt_coefficient_mu 0.078
_exptl_absorpt_correction_T_max 0.975
_exptl_absorpt_correction_T_min 0.959
_exptl_absorpt_correction_type numerical
_exptl_absorpt_process_details '(SHELXTL; Sheldrick, 1996)'
_exptl_crystal_colour colorless
_exptl_crystal_density_diffrn 1.262
_exptl_crystal_density_method 'not measured'
_exptl_crystal_description block
_exptl_crystal_F_000 912
_exptl_crystal_size_max 0.50
_exptl_crystal_size_mid 0.48
_exptl_crystal_size_min 0.40
_refine_diff_density_max 0.336
_refine_diff_density_min -0.267
_refine_ls_extinction_coef 0.0011(3)
_refine_ls_extinction_expression Fc^*^=kFc[1+0.001xFc^2^\l^3^/sin(2\q)]^-1/4^
_refine_ls_extinction_method SHELXL97
_refine_ls_goodness_of_fit_ref 1.054
_refine_ls_hydrogen_treatment constr
_refine_ls_matrix_type full
_refine_ls_number_parameters 596
_refine_ls_number_reflns 14026
_refine_ls_number_restraints 0
_refine_ls_restrained_S_all 1.054
_refine_ls_R_factor_all 0.0762
_refine_ls_R_factor_gt 0.0494
_refine_ls_shift/su_max <0.001
_refine_ls_shift/su_mean 0.000
_refine_ls_structure_factor_coef Fsqd
_refine_ls_weighting_details 'calc w = 1/[\s^2^(Fo^2^)+(0.04P)^2^+0.9P] where P = (Fo^2^+2Fc^2^)/3'
_refine_ls_weighting_scheme calc
_refine_ls_wR_factor_gt 0.1076
_refine_ls_wR_factor_ref 0.1238
_reflns_number_gt 10303
_reflns_number_total 14026
_reflns_threshold_expression I>2\s(I)
_cod_data_source_file na6180.cif
_cod_data_source_block I
_cod_database_code 2201533
_cod_database_fobs_code 2201533

loop_
_symmetry_equiv_pos_as_xyz
'x, y, z'
'-x, -y, -z'

loop_
_atom_site_label
_atom_site_fract_x
_atom_site_fract_y
_atom_site_fract_z
_atom_site_U_iso_or_equiv
_atom_site_adp_type
_atom_site_calc_flag
_atom_site_refinement_flags
_atom_site_occupancy
_atom_site_disorder_assembly
_atom_site_disorder_group
_atom_site_type_symbol
N1A 0.26055(10) 0.44741(10) 0.47252(6) 0.0248(2) Uani d . 1 . . N
N2A 0.20349(10) 0.56046(10) 0.50295(6) 0.0272(2) Uani d . 1 . . N
H2NA 0.2181 0.6213 0.4868 0.033 Uiso calc R 1 . . H
C1A 0.12195(13) 0.56947(13) 0.56055(8) 0.0316(3) Uani d . 1 . . C
H1A 0.0720 0.6401 0.5899 0.038 Uiso calc R 1 . . H
C2A 0.12483(12) 0.45679(12) 0.56871(8) 0.0296(3) Uani d . 1 . . C
H2A 0.0776 0.4336 0.6046 0.036 Uiso calc R 1 . . H
C3A 0.21228(11) 0.38318(11) 0.51294(7) 0.0223(2) Uani d . 1 . . C
C4A 0.25082(11) 0.25374(11) 0.49731(7) 0.0237(2) Uani d . 1 . . C
C5A 0.35027(15) 0.18583(14) 0.44807(10) 0.0440(4) Uani d . 1 . . C
H5A 0.3970 0.2225 0.4241 0.053 Uiso calc R 1 . . H
C6A 0.38200(18) 0.06489(15) 0.43349(12) 0.0548(5) Uani d . 1 . . C
H6A 0.4494 0.0201 0.3988 0.066 Uiso calc R 1 . . H
C7A 0.31724(16) 0.00867(14) 0.46848(10) 0.0418(4) Uani d . 1 . . C
H7A 0.3399 -0.0744 0.4585 0.050 Uiso calc R 1 . . H
C8A 0.21936(15) 0.07459(14) 0.51800(10) 0.0407(3) Uani d . 1 . . C
H8A 0.1746 0.0365 0.5429 0.049 Uiso calc R 1 . . H
C9A 0.18526(13) 0.19654(13) 0.53192(9) 0.0347(3) Uani d . 1 . . C
H9A 0.1163 0.2414 0.5655 0.042 Uiso calc R 1 . . H
N1B 0.30697(10) 0.70842(10) 0.42865(6) 0.0259(2) Uani d . 1 . . N
N2B 0.42373(10) 0.66906(11) 0.45362(7) 0.0290(2) Uani d . 1 . . N
H2NB 0.4462 0.6470 0.5023 0.035 Uiso calc R 1 . . H
C1B 0.50110(14) 0.66756(15) 0.39560(9) 0.0374(3) Uani d . 1 . . C
H1B 0.5869 0.6435 0.3998 0.045 Uiso calc R 1 . . H
C2B 0.43328(13) 0.70722(15) 0.32898(8) 0.0364(3) Uani d . 1 . . C
H2B 0.4620 0.7161 0.2780 0.044 Uiso calc R 1 . . H
C3B 0.31204(12) 0.73206(11) 0.35213(7) 0.0245(2) Uani d . 1 . . C
C4B 0.20062(11) 0.77751(11) 0.30429(7) 0.0238(2) Uani d . 1 . . C
C5B 0.08326(12) 0.81235(12) 0.33827(8) 0.0291(3) Uani d . 1 . . C
H5B 0.0747 0.8062 0.3934 0.035 Uiso calc R 1 . . H
C6B -0.02066(13) 0.85566(14) 0.29232(9) 0.0341(3) Uani d . 1 . . C
H6B -0.0998 0.8791 0.3162 0.041 Uiso calc R 1 . . H
C7B -0.00999(13) 0.86495(13) 0.21178(9) 0.0337(3) Uani d . 1 . . C
H7B -0.0813 0.8945 0.1804 0.040 Uiso calc R 1 . . H
C8B 0.10556(14) 0.83080(13) 0.17754(8) 0.0334(3) Uani d . 1 . . C
H8B 0.1135 0.8369 0.1224 0.040 Uiso calc R 1 . . H
C9B 0.20978(12) 0.78783(12) 0.22310(8) 0.0294(3) Uani d . 1 . . C
H9B 0.2885 0.7651 0.1988 0.035 Uiso calc R 1 . . H
N1C 0.44277(10) 0.65673(10) 0.62598(6) 0.0256(2) Uani d . 1 . . N
N2C 0.55701(10) 0.59322(10) 0.65585(7) 0.0282(2) Uani d . 1 . . N
H2NC 0.6259 0.5675 0.6277 0.034 Uiso calc R 1 . . H
C1C 0.55327(13) 0.57385(14) 0.73327(8) 0.0325(3) Uani d . 1 . . C
H1C 0.6223 0.5314 0.7660 0.039 Uiso calc R 1 . . H
C2C 0.43054(12) 0.62703(13) 0.75635(8) 0.0304(3) Uani d . 1 . . C
H2C 0.3975 0.6287 0.8076 0.036 Uiso calc R 1 . . H
C3C 0.36453(11) 0.67838(11) 0.68750(7) 0.0235(2) Uani d . 1 . . C
C4C 0.22988(11) 0.75014(11) 0.67840(7) 0.0233(2) Uani d . 1 . . C
C5C 0.17983(12) 0.81181(12) 0.60846(8) 0.0278(3) Uani d . 1 . . C
H5C 0.2333 0.8092 0.5660 0.033 Uiso calc R 1 . . H
C6C 0.05273(13) 0.87690(12) 0.60035(9) 0.0317(3) Uani d . 1 . . C
H6C 0.0199 0.9176 0.5522 0.038 Uiso calc R 1 . . H
C7C -0.02701(13) 0.88310(13) 0.66198(9) 0.0330(3) Uani d . 1 . . C
H7C -0.1141 0.9272 0.6561 0.040 Uiso calc R 1 . . H
C8C 0.02178(13) 0.82440(14) 0.73198(9) 0.0343(3) Uani d . 1 . . C
H8C -0.0321 0.8293 0.7747 0.041 Uiso calc R 1 . . H
C9C 0.14889(12) 0.75834(13) 0.74044(8) 0.0292(3) Uani d . 1 . . C
H9C 0.1811 0.7183 0.7889 0.035 Uiso calc R 1 . . H
N1D 0.54292(9) 0.25111(10) 0.02935(6) 0.0245(2) Uani d . 1 . . N
N2D 0.43726(10) 0.29149(10) -0.01128(7) 0.0273(2) Uani d . 1 . . N
H2ND 0.3775 0.2719 0.0007 0.033 Uiso calc R 1 . . H
C1D 0.43390(12) 0.36477(13) -0.07198(8) 0.0299(3) Uani d . 1 . . C
H1D 0.3693 0.4024 -0.1084 0.036 Uiso calc R 1 . . H
C2D 0.54199(12) 0.37498(12) -0.07127(8) 0.0279(3) Uani d . 1 . . C
H2D 0.5668 0.4214 -0.1064 0.033 Uiso calc R 1 . . H
C3D 0.60770(11) 0.30204(11) -0.00755(7) 0.0224(2) Uani d . 1 . . C
C4D 0.73465(11) 0.27131(11) 0.01532(7) 0.0230(2) Uani d . 1 . . C
C5D 0.81000(12) 0.15966(13) 0.05140(8) 0.0303(3) Uani d . 1 . . C
H5D 0.7772 0.1049 0.0659 0.036 Uiso calc R 1 . . H
C6D 0.93282(13) 0.12792(15) 0.06627(9) 0.0374(3) Uani d . 1 . . C
H6D 0.9833 0.0519 0.0913 0.045 Uiso calc R 1 . . H
C7D 0.98223(13) 0.20627(15) 0.04491(9) 0.0367(3) Uani d . 1 . . C
H7D 1.0667 0.1837 0.0542 0.044 Uiso calc R 1 . . H
C8D 0.90778(13) 0.31742(14) 0.00997(9) 0.0355(3) Uani d . 1 . . C
H8D 0.9411 0.3718 -0.0043 0.043 Uiso calc R 1 . . H
C9D 0.78459(12) 0.35070(13) -0.00456(8) 0.0297(3) Uani d . 1 . . C
H9D 0.7341 0.4279 -0.0282 0.036 Uiso calc R 1 . . H
N1E 0.30245(9) 0.17144(10) 0.05880(6) 0.0244(2) Uani d . 1 . . N
N2E 0.34159(10) 0.05433(10) 0.03747(6) 0.0269(2) Uani d . 1 . . N
H2NE 0.3644 0.0283 -0.0105 0.032 Uiso calc R 1 . . H
C1E 0.34147(13) -0.01718(13) 0.09805(8) 0.0318(3) Uani d . 1 . . C
H1E 0.3648 -0.1020 0.0965 0.038 Uiso calc R 1 . . H
C2E 0.30139(13) 0.05464(12) 0.16290(8) 0.0293(3) Uani d . 1 . . C
H2E 0.2917 0.0303 0.2148 0.035 Uiso calc R 1 . . H
C3E 0.27782(11) 0.17208(11) 0.13579(7) 0.0219(2) Uani d . 1 . . C
C4E 0.22847(11) 0.28677(11) 0.17925(7) 0.0223(2) Uani d . 1 . . C
C5E 0.19739(12) 0.39876(12) 0.14094(8) 0.0273(3) Uani d . 1 . . C
H5E 0.2108 0.4010 0.0860 0.033 Uiso calc R 1 . . H
C6E 0.14723(12) 0.50671(13) 0.18213(9) 0.0318(3) Uani d . 1 . . C
H6E 0.1271 0.5820 0.1554 0.038 Uiso calc R 1 . . H
C7E 0.12634(12) 0.50495(13) 0.26217(9) 0.0329(3) Uani d . 1 . . C
H7E 0.0914 0.5789 0.2903 0.040 Uiso calc R 1 . . H
C8E 0.15679(13) 0.39476(13) 0.30076(8) 0.0320(3) Uani d . 1 . . C
H8E 0.1424 0.3932 0.3556 0.038 Uiso calc R 1 . . H
C9E 0.20830(12) 0.28622(13) 0.25977(8) 0.0279(3) Uani d . 1 . . C
H9E 0.2299 0.2110 0.2870 0.034 Uiso calc R 1 . . H
N1F 0.35696(10) 0.02490(10) -0.13406(6) 0.0253(2) Uani d . 1 . . N
N2F 0.41541(10) -0.08788(10) -0.16458(6) 0.0275(2) Uani d . 1 . . N
H2NF 0.4435 -0.1558 -0.1363 0.033 Uiso calc R 1 . . H
C1F 0.42582(13) -0.08467(13) -0.24280(8) 0.0313(3) Uani d . 1 . . C
H1F 0.4634 -0.1531 -0.2760 0.038 Uiso calc R 1 . . H
C2F 0.37204(13) 0.03594(13) -0.26583(8) 0.0302(3) Uani d . 1 . . C
H2F 0.3647 0.0682 -0.3176 0.036 Uiso calc R 1 . . H
C3F 0.33003(11) 0.10171(12) -0.19607(7) 0.0242(2) Uani d . 1 . . C
C4F 0.26381(11) 0.23455(12) -0.18656(7) 0.0242(2) Uani d . 1 . . C
C5F 0.19203(11) 0.28561(12) -0.11925(7) 0.0262(3) Uani d . 1 . . C
H5F 0.1853 0.2338 -0.0790 0.031 Uiso calc R 1 . . H
C6F 0.13088(12) 0.41101(13) -0.11092(8) 0.0300(3) Uani d . 1 . . C
H6F 0.0834 0.4444 -0.0647 0.036 Uiso calc R 1 . . H
C7F 0.13799(12) 0.48874(13) -0.16928(8) 0.0313(3) Uani d . 1 . . C
H7F 0.0952 0.5748 -0.1633 0.038 Uiso calc R 1 . . H
C8F 0.20818(14) 0.43944(13) -0.23626(8) 0.0334(3) Uani d . 1 . . C
H8F 0.2138 0.4919 -0.2764 0.040 Uiso calc R 1 . . H
C9F 0.27046(13) 0.31354(13) -0.24499(8) 0.0304(3) Uani d . 1 . . C
H9F 0.3182 0.2807 -0.2913 0.036 Uiso calc R 1 . . H

loop_
_atom_site_aniso_label
_atom_site_aniso_U_11
_atom_site_aniso_U_22
_atom_site_aniso_U_33
_atom_site_aniso_U_12
_atom_site_aniso_U_13
_atom_site_aniso_U_23
N1A 0.0271(5) 0.0256(5) 0.0245(5) -0.0145(4) 0.0019(4) 0.0002(4)
N2A 0.0321(6) 0.0249(5) 0.0285(6) -0.0167(5) 0.0018(4) 0.0004(4)
C1A 0.0361(7) 0.0297(7) 0.0314(7) -0.0172(6) 0.0085(6) -0.0062(5)
C2A 0.0326(7) 0.0310(7) 0.0291(6) -0.0183(6) 0.0094(5) -0.0039(5)
C3A 0.0227(5) 0.0260(6) 0.0202(5) -0.0130(5) -0.0012(4) 0.0018(4)
C4A 0.0252(6) 0.0248(6) 0.0218(6) -0.0121(5) -0.0014(4) 0.0018(5)
C5A 0.0445(9) 0.0289(7) 0.0555(10) -0.0157(7) 0.0233(7) -0.0030(7)
C6A 0.0592(11) 0.0301(8) 0.0651(12) -0.0132(8) 0.0305(9) -0.0094(8)
C7A 0.0515(9) 0.0251(7) 0.0477(9) -0.0166(7) -0.0004(7) -0.0017(6)
C8A 0.0451(8) 0.0326(8) 0.0524(9) -0.0250(7) 0.0023(7) 0.0006(7)
C9A 0.0358(7) 0.0300(7) 0.0427(8) -0.0193(6) 0.0090(6) -0.0040(6)
N1B 0.0298(5) 0.0270(5) 0.0239(5) -0.0158(5) 0.0018(4) 0.0003(4)
N2B 0.0318(6) 0.0347(6) 0.0238(5) -0.0180(5) -0.0028(4) 0.0032(4)
C1B 0.0306(7) 0.0550(10) 0.0314(7) -0.0238(7) 0.0003(6) 0.0030(7)
C2B 0.0307(7) 0.0562(9) 0.0265(7) -0.0239(7) 0.0031(5) 0.0023(6)
C3B 0.0285(6) 0.0246(6) 0.0238(6) -0.0153(5) 0.0046(5) -0.0024(5)
C4B 0.0278(6) 0.0215(6) 0.0249(6) -0.0137(5) 0.0030(5) -0.0025(5)
C5B 0.0304(6) 0.0314(7) 0.0277(6) -0.0164(6) 0.0046(5) -0.0006(5)
C6B 0.0287(7) 0.0368(8) 0.0399(8) -0.0179(6) 0.0028(6) 0.0012(6)
C7B 0.0331(7) 0.0318(7) 0.0378(8) -0.0160(6) -0.0069(6) 0.0012(6)
C8B 0.0397(8) 0.0320(7) 0.0256(7) -0.0137(6) -0.0016(6) -0.0018(5)
C9B 0.0297(6) 0.0302(7) 0.0261(6) -0.0118(5) 0.0046(5) -0.0030(5)
N1C 0.0247(5) 0.0279(5) 0.0255(5) -0.0133(4) 0.0033(4) -0.0011(4)
N2C 0.0229(5) 0.0320(6) 0.0295(6) -0.0127(5) 0.0042(4) 0.0006(4)
C1C 0.0280(6) 0.0385(8) 0.0297(7) -0.0144(6) -0.0013(5) 0.0052(6)
C2C 0.0287(6) 0.0364(7) 0.0247(6) -0.0141(6) 0.0032(5) 0.0014(5)
C3C 0.0264(6) 0.0233(6) 0.0243(6) -0.0146(5) 0.0037(5) -0.0021(5)
C4C 0.0261(6) 0.0215(6) 0.0253(6) -0.0134(5) 0.0025(5) -0.0031(5)
C5C 0.0314(6) 0.0243(6) 0.0287(6) -0.0136(5) 0.0041(5) -0.0007(5)
C6C 0.0334(7) 0.0249(6) 0.0350(7) -0.0119(6) -0.0034(6) 0.0042(5)
C7C 0.0256(6) 0.0288(7) 0.0434(8) -0.0115(5) 0.0002(6) -0.0013(6)
C8C 0.0281(6) 0.0407(8) 0.0359(7) -0.0175(6) 0.0064(6) -0.0025(6)
C9C 0.0274(6) 0.0346(7) 0.0275(6) -0.0160(6) 0.0027(5) -0.0002(5)
N1D 0.0230(5) 0.0257(5) 0.0261(5) -0.0125(4) 0.0024(4) -0.0006(4)
N2D 0.0215(5) 0.0316(6) 0.0311(6) -0.0142(4) 0.0029(4) -0.0008(4)
C1D 0.0238(6) 0.0322(7) 0.0309(7) -0.0106(5) -0.0016(5) 0.0033(5)
C2D 0.0258(6) 0.0282(6) 0.0292(6) -0.0122(5) 0.0020(5) 0.0040(5)
C3D 0.0224(5) 0.0210(5) 0.0244(6) -0.0105(5) 0.0039(4) -0.0022(4)
C4D 0.0229(5) 0.0258(6) 0.0216(6) -0.0123(5) 0.0028(4) -0.0030(5)
C5D 0.0283(6) 0.0334(7) 0.0307(7) -0.0157(6) -0.0006(5) 0.0052(5)
C6D 0.0281(7) 0.0443(8) 0.0348(8) -0.0125(6) -0.0053(6) 0.0070(6)
C7D 0.0254(6) 0.0560(10) 0.0324(7) -0.0214(7) -0.0008(5) -0.0051(7)
C8D 0.0351(7) 0.0430(8) 0.0393(8) -0.0272(7) 0.0052(6) -0.0083(6)
C9D 0.0301(6) 0.0278(6) 0.0349(7) -0.0165(5) 0.0030(5) -0.0032(5)
N1E 0.0251(5) 0.0286(5) 0.0228(5) -0.0151(4) 0.0011(4) -0.0018(4)
N2E 0.0297(5) 0.0296(6) 0.0236(5) -0.0153(5) 0.0044(4) -0.0062(4)
C1E 0.0379(7) 0.0261(6) 0.0314(7) -0.0147(6) 0.0061(6) -0.0034(5)
C2E 0.0357(7) 0.0273(6) 0.0248(6) -0.0146(6) 0.0043(5) -0.0002(5)
C3E 0.0192(5) 0.0262(6) 0.0221(6) -0.0120(5) -0.0005(4) -0.0004(5)
C4E 0.0193(5) 0.0262(6) 0.0235(6) -0.0121(5) -0.0012(4) -0.0018(5)
C5E 0.0259(6) 0.0291(6) 0.0274(6) -0.0131(5) -0.0014(5) 0.0011(5)
C6E 0.0278(6) 0.0261(6) 0.0415(8) -0.0121(5) -0.0039(6) 0.0005(6)
C7E 0.0276(6) 0.0312(7) 0.0402(8) -0.0130(6) 0.0007(6) -0.0113(6)
C8E 0.0341(7) 0.0380(7) 0.0263(6) -0.0182(6) 0.0013(5) -0.0083(6)
C9E 0.0307(6) 0.0304(7) 0.0247(6) -0.0156(5) 0.0000(5) -0.0023(5)
N1F 0.0274(5) 0.0269(5) 0.0236(5) -0.0143(4) 0.0011(4) 0.0000(4)
N2F 0.0299(5) 0.0272(5) 0.0272(5) -0.0146(5) 0.0013(4) 0.0000(4)
C1F 0.0349(7) 0.0334(7) 0.0270(7) -0.0169(6) 0.0038(5) -0.0050(5)
C2F 0.0344(7) 0.0351(7) 0.0218(6) -0.0165(6) 0.0020(5) -0.0001(5)
C3F 0.0233(6) 0.0310(6) 0.0220(6) -0.0156(5) -0.0005(4) 0.0012(5)
C4F 0.0220(5) 0.0298(6) 0.0230(6) -0.0137(5) -0.0032(4) 0.0027(5)
C5F 0.0247(6) 0.0310(6) 0.0247(6) -0.0145(5) 0.0001(5) 0.0023(5)
C6F 0.0251(6) 0.0324(7) 0.0321(7) -0.0127(5) 0.0021(5) -0.0023(5)
C7F 0.0283(6) 0.0279(7) 0.0377(7) -0.0128(5) -0.0058(5) 0.0030(5)
C8F 0.0397(7) 0.0342(7) 0.0297(7) -0.0202(6) -0.0060(6) 0.0085(6)
C9F 0.0354(7) 0.0345(7) 0.0242(6) -0.0189(6) 0.0007(5) 0.0028(5)

loop_
_atom_type_symbol
_atom_type_description
_atom_type_scat_dispersion_real
_atom_type_scat_dispersion_imag
_atom_type_scat_source
C C 0.0033 0.0016 'International Tables Vol C Tables 4.2.6.8 and 6.1.1.4'
H H 0.0000 0.0000 'International Tables Vol C Tables 4.2.6.8 and 6.1.1.4'
N N 0.0061 0.0033 'International Tables Vol C Tables 4.2.6.8 and 6.1.1.4'

loop_
_geom_angle_atom_site_label_1
_geom_angle_atom_site_label_2
_geom_angle_atom_site_label_3
_geom_angle
C3A N1A N2A 104.79(10)
C1A N2A N1A 112.49(11)
C1A N2A H2NA 123.8
N1A N2A H2NA 123.8
N2A C1A C2A 106.74(12)
N2A C1A H1A 126.6
C2A C1A H1A 126.6
C1A C2A C3A 105.49(11)
C1A C2A H2A 127.3
C3A C2A H2A 127.3
N1A C3A C2A 110.49(11)
N1A C3A C4A 121.87(11)
C2A C3A C4A 127.64(11)
C5A C4A C9A 118.08(12)
C5A C4A C3A 122.31(12)
C9A C4A C3A 119.60(11)
C6A C5A C4A 120.57(14)
C6A C5A H5A 119.7
C4A C5A H5A 119.7
C7A C6A C5A 120.97(15)
C7A C6A H6A 119.5
C5A C6A H6A 119.5
C8A C7A C6A 119.00(14)
C8A C7A H7A 120.5
C6A C7A H7A 120.5
C7A C8A C9A 120.54(14)
C7A C8A H8A 119.7
C9A C8A H8A 119.7
C8A C9A C4A 120.82(13)
C8A C9A H9A 119.6
C4A C9A H9A 119.6
C3B N1B N2B 105.21(10)
C1B N2B N1B 112.05(11)
C1B N2B H2NB 124.0
N1B N2B H2NB 124.0
N2B C1B C2B 107.18(12)
N2B C1B H1B 126.4
C2B C1B H1B 126.4
C1B C2B C3B 105.29(12)
C1B C2B H2B 127.4
C3B C2B H2B 127.4
N1B C3B C2B 110.27(12)
N1B C3B C4B 120.95(11)
C2B C3B C4B 128.77(12)
C9B C4B C5B 118.16(12)
C9B C4B C3B 120.34(11)
C5B C4B C3B 121.50(11)
C6B C5B C4B 120.67(13)
C6B C5B H5B 119.7
C4B C5B H5B 119.7
C5B C6B C7B 120.48(13)
C5B C6B H6B 119.8
C7B C6B H6B 119.8
C8B C7B C6B 119.35(13)
C8B C7B H7B 120.3
C6B C7B H7B 120.3
C7B C8B C9B 120.49(13)
C7B C8B H8B 119.8
C9B C8B H8B 119.8
C8B C9B C4B 120.84(12)
C8B C9B H9B 119.6
C4B C9B H9B 119.6
C3C N1C N2C 105.03(10)
C1C N2C N1C 112.30(10)
C1C N2C H2NC 123.9
N1C N2C H2NC 123.9
N2C C1C C2C 107.09(12)
N2C C1C H1C 126.5
C2C C1C H1C 126.5
C1C C2C C3C 105.11(12)
C1C C2C H2C 127.4
C3C C2C H2C 127.4
N1C C3C C2C 110.46(11)
N1C C3C C4C 121.06(11)
C2C C3C C4C 128.45(11)
C5C C4C C9C 118.33(12)
C5C C4C C3C 121.37(11)
C9C C4C C3C 120.30(12)
C6C C5C C4C 120.62(12)
C6C C5C H5C 119.7
C4C C5C H5C 119.7
C5C C6C C7C 120.59(13)
C5C C6C H6C 119.7
C7C C6C H6C 119.7
C8C C7C C6C 119.19(13)
C8C C7C H7C 120.4
C6C C7C H7C 120.4
C7C C8C C9C 120.59(13)
C7C C8C H8C 119.7
C9C C8C H8C 119.7
C8C C9C C4C 120.65(13)
C8C C9C H9C 119.7
C4C C9C H9C 119.7
C3D N1D N2D 104.79(10)
C1D N2D N1D 112.41(10)
C1D N2D H2ND 123.8
N1D N2D H2ND 123.8
N2D C1D C2D 106.90(12)
N2D C1D H1D 126.6
C2D C1D H1D 126.6
C1D C2D C3D 105.24(11)
C1D C2D H2D 127.4
C3D C2D H2D 127.4
N1D C3D C2D 110.66(11)
N1D C3D C4D 121.32(11)
C2D C3D C4D 127.79(11)
C5D C4D C9D 118.71(12)
C5D C4D C3D 121.25(11)
C9D C4D C3D 119.86(12)
C6D C5D C4D 120.38(13)
C6D C5D H5D 119.8
C4D C5D H5D 119.8
C7D C6D C5D 120.49(14)
C7D C6D H6D 119.8
C5D C6D H6D 119.8
C8D C7D C6D 119.40(13)
C8D C7D H7D 120.3
C6D C7D H7D 120.3
C7D C8D C9D 120.67(13)
C7D C8D H8D 119.7
C9D C8D H8D 119.7
C8D C9D C4D 120.34(13)
C8D C9D H9D 119.8
C4D C9D H9D 119.8
C3E N1E N2E 105.08(10)
C1E N2E N1E 111.98(10)
C1E N2E H2NE 124.0
N1E N2E H2NE 124.0
N2E C1E C2E 107.39(12)
N2E C1E H1E 126.3
C2E C1E H1E 126.3
C1E C2E C3E 105.05(12)
C1E C2E H2E 127.5
C3E C2E H2E 127.5
N1E C3E C2E 110.50(11)
N1E C3E C4E 120.46(11)
C2E C3E C4E 129.00(11)
C9E C4E C5E 118.34(12)
C9E C4E C3E 120.31(12)
C5E C4E C3E 121.33(11)
C6E C5E C4E 120.83(12)
C6E C5E H5E 119.6
C4E C5E H5E 119.6
C7E C6E C5E 120.20(13)
C7E C6E H6E 119.9
C5E C6E H6E 119.9
C8E C7E C6E 119.53(13)
C8E C7E H7E 120.2
C6E C7E H7E 120.2
C7E C8E C9E 120.42(13)
C7E C8E H8E 119.8
C9E C8E H8E 119.8
C8E C9E C4E 120.67(13)
C8E C9E H9E 119.7
C4E C9E H9E 119.7
C3F N1F N2F 104.84(10)
C1F N2F N1F 112.44(11)
C1F N2F H2NF 123.8
N1F N2F H2NF 123.8
N2F C1F C2F 107.10(12)
N2F C1F H1F 126.5
C2F C1F H1F 126.5
C1F C2F C3F 105.14(12)
C1F C2F H2F 127.4
C3F C2F H2F 127.4
N1F C3F C2F 110.48(12)
N1F C3F C4F 121.19(11)
C2F C3F C4F 128.32(12)
C9F C4F C5F 118.26(12)
C9F C4F C3F 120.61(11)
C5F C4F C3F 121.12(11)
C6F C5F C4F 120.42(12)
C6F C5F H5F 119.8
C4F C5F H5F 119.8
C5F C6F C7F 120.90(13)
C5F C6F H6F 119.5
C7F C6F H6F 119.5
C8F C7F C6F 119.24(13)
C8F C7F H7F 120.4
C6F C7F H7F 120.4
C7F C8F C9F 120.28(13)
C7F C8F H8F 119.9
C9F C8F H8F 119.9
C8F C9F C4F 120.89(13)
C8F C9F H9F 119.6
C4F C9F H9F 119.6

loop_
_geom_bond_atom_site_label_1
_geom_bond_atom_site_label_2
_geom_bond_site_symmetry_2
_geom_bond_distance
_geom_bond_publ_flag
N1A C3A . 1.3453(15) ?
N1A N2A . 1.3528(15) ?
N2A C1A . 1.3444(17) ?
N2A H2NA . 0.8800 ?
C1A C2A . 1.3744(19) ?
C1A H1A . 0.9500 ?
C2A C3A . 1.4036(17) ?
C2A H2A . 0.9500 ?
C3A C4A . 1.4724(17) ?
C4A C5A . 1.3871(19) ?
C4A C9A . 1.3915(18) ?
C5A C6A . 1.386(2) ?
C5A H5A . 0.9500 ?
C6A C7A . 1.377(2) ?
C6A H6A . 0.9500 ?
C7A C8A . 1.374(2) ?
C7A H7A . 0.9500 ?
C8A C9A . 1.390(2) ?
C8A H8A . 0.9500 ?
C9A H9A . 0.9500 ?
N1B C3B . 1.3380(16) ?
N1B N2B . 1.3525(16) ?
N2B C1B . 1.3393(17) ?
N2B H2NB . 0.8800 ?
C1B C2B . 1.370(2) ?
C1B H1B . 0.9500 ?
C2B C3B . 1.4066(18) ?
C2B H2B . 0.9500 ?
C3B C4B . 1.4724(18) ?
C4B C9B . 1.3967(18) ?
C4B C5B . 1.3992(17) ?
C5B C6B . 1.386(2) ?
C5B H5B . 0.9500 ?
C6B C7B . 1.386(2) ?
C6B H6B . 0.9500 ?
C7B C8B . 1.383(2) ?
C7B H7B . 0.9500 ?
C8B C9B . 1.385(2) ?
C8B H8B . 0.9500 ?
C9B H9B . 0.9500 ?
N1C C3C . 1.3429(15) ?
N1C N2C . 1.3526(16) ?
N2C C1C . 1.3417(18) ?
N2C H2NC . 0.8800 ?
C1C C2C . 1.3762(18) ?
C1C H1C . 0.9500 ?
C2C C3C . 1.4082(19) ?
C2C H2C . 0.9500 ?
C3C C4C . 1.4727(17) ?
C4C C5C . 1.3953(19) ?
C4C C9C . 1.3975(17) ?
C5C C6C . 1.3867(19) ?
C5C H5C . 0.9500 ?
C6C C7C . 1.388(2) ?
C6C H6C . 0.9500 ?
C7C C8C . 1.382(2) ?
C7C H7C . 0.9500 ?
C8C C9C . 1.3884(19) ?
C8C H8C . 0.9500 ?
C9C H9C . 0.9500 ?
N1D C3D . 1.3432(15) ?
N1D N2D . 1.3538(15) ?
N2D C1D . 1.3431(18) ?
N2D H2ND . 0.8800 ?
C1D C2D . 1.3759(18) ?
C1D H1D . 0.9500 ?
C2D C3D . 1.4046(19) ?
C2D H2D . 0.9500 ?
C3D C4D . 1.4742(17) ?
C4D C5D . 1.3937(19) ?
C4D C9D . 1.3951(17) ?
C5D C6D . 1.3896(19) ?
C5D H5D . 0.9500 ?
C6D C7D . 1.384(2) ?
C6D H6D . 0.9500 ?
C7D C8D . 1.379(2) ?
C7D H7D . 0.9500 ?
C8D C9D . 1.3887(19) ?
C8D H8D . 0.9500 ?
C9D H9D . 0.9500 ?
N1E C3E . 1.3409(16) ?
N1E N2E . 1.3542(15) ?
N2E C1E . 1.3390(18) ?
N2E H2NE . 0.8800 ?
C1E C2E . 1.3727(18) ?
C1E H1E . 0.9500 ?
C2E C3E . 1.4055(18) ?
C2E H2E . 0.9500 ?
C3E C4E . 1.4734(17) ?
C4E C9E . 1.3921(17) ?
C4E C5E . 1.3987(18) ?
C5E C6E . 1.3879(19) ?
C5E H5E . 0.9500 ?
C6E C7E . 1.386(2) ?
C6E H6E . 0.9500 ?
C7E C8E . 1.383(2) ?
C7E H7E . 0.9500 ?
C8E C9E . 1.3916(18) ?
C8E H8E . 0.9500 ?
C9E H9E . 0.9500 ?
N1F C3F . 1.3429(16) ?
N1F N2F . 1.3514(15) ?
N2F C1F . 1.3414(17) ?
N2F H2NF . 0.8800 ?
C1F C2F . 1.371(2) ?
C1F H1F . 0.9500 ?
C2F C3F . 1.4091(18) ?
C2F H2F . 0.9500 ?
C3F C4F . 1.4680(18) ?
C4F C9F . 1.3987(18) ?
C4F C5F . 1.4007(17) ?
C5F C6F . 1.3838(19) ?
C5F H5F . 0.9500 ?
C6F C7F . 1.389(2) ?
C6F H6F . 0.9500 ?
C7F C8F . 1.384(2) ?
C7F H7F . 0.9500 ?
C8F C9F . 1.390(2) ?
C8F H8F . 0.9500 ?
C9F H9F . 0.9500 ?

loop_
_geom_hbond_atom_site_label_D
_geom_hbond_atom_site_label_H
_geom_hbond_atom_site_label_A
_geom_hbond_site_symmetry_A
_geom_hbond_distance_DH
_geom_hbond_distance_HA
_geom_hbond_distance_DA
_geom_hbond_angle_DHA
_geom_hbond_publ_flag
N2A H2NA N1B 1_555 0.88 2.06 2.8905(17) 158 yes
N2B H2NB N1C 1_555 0.88 2.12 2.9601(16) 159 yes
N2C H2NC N1A 2_666 0.88 2.12 2.9540(18) 157 yes
N2D H2ND N1E 1_555 0.88 2.06 2.8767(18) 154 yes
N2E H2NE N1F 1_555 0.88 2.12 2.9587(15) 159 yes
N2F H2NF N1D 2_655 0.88 2.11 2.9157(15) 152 yes

loop_
_geom_torsion_atom_site_label_1
_geom_torsion_atom_site_label_2
_geom_torsion_atom_site_label_3
_geom_torsion_atom_site_label_4
_geom_torsion
C3A N1A N2A C1A 0.06(14)
N1A N2A C1A C2A -0.11(16)
N2A C1A C2A C3A 0.10(16)
N2A N1A C3A C2A 0.01(14)
N2A N1A C3A C4A -179.98(11)
C1A C2A C3A N1A -0.07(16)
C1A C2A C3A C4A 179.92(12)
N1A C3A C4A C5A 9.0(2)
C2A C3A C4A C5A -170.94(15)
N1A C3A C4A C9A -170.16(13)
C2A C3A C4A C9A 9.9(2)
C9A C4A C5A C6A 0.6(3)
C3A C4A C5A C6A -178.58(16)
C4A C5A C6A C7A -1.2(3)
C5A C6A C7A C8A 0.5(3)
C6A C7A C8A C9A 0.7(3)
C7A C8A C9A C4A -1.3(3)
C5A C4A C9A C8A 0.6(2)
C3A C4A C9A C8A 179.80(14)
C3B N1B N2B C1B 0.12(15)
N1B N2B C1B C2B -0.19(18)
N2B C1B C2B C3B 0.18(18)
N2B N1B C3B C2B 0.00(14)
N2B N1B C3B C4B -179.97(11)
C1B C2B C3B N1B -0.11(17)
C1B C2B C3B C4B 179.86(13)
N1B C3B C4B C9B -172.27(12)
C2B C3B C4B C9B 7.8(2)
N1B C3B C4B C5B 8.26(18)
C2B C3B C4B C5B -171.70(14)
C9B C4B C5B C6B 0.10(19)
C3B C4B C5B C6B 179.58(12)
C4B C5B C6B C7B 0.1(2)
C5B C6B C7B C8B -0.1(2)
C6B C7B C8B C9B -0.1(2)
C7B C8B C9B C4B 0.3(2)
C5B C4B C9B C8B -0.32(19)
C3B C4B C9B C8B -179.81(12)
C3C N1C N2C C1C 0.32(14)
N1C N2C C1C C2C -0.03(16)
N2C C1C C2C C3C -0.26(16)
N2C N1C C3C C2C -0.48(14)
N2C N1C C3C C4C 177.87(11)
C1C C2C C3C N1C 0.47(15)
C1C C2C C3C C4C -177.72(12)
N1C C3C C4C C5C -8.77(18)
C2C C3C C4C C5C 169.26(13)
N1C C3C C4C C9C 171.53(12)
C2C C3C C4C C9C -10.4(2)
C9C C4C C5C C6C -1.63(19)
C3C C4C C5C C6C 178.67(12)
C4C C5C C6C C7C 0.8(2)
C5C C6C C7C C8C 0.6(2)
C6C C7C C8C C9C -1.0(2)
C7C C8C C9C C4C 0.1(2)
C5C C4C C9C C8C 1.19(19)
C3C C4C C9C C8C -179.10(12)
C3D N1D N2D C1D 0.29(14)
N1D N2D C1D C2D -0.75(15)
N2D C1D C2D C3D 0.86(15)
N2D N1D C3D C2D 0.28(13)
N2D N1D C3D C4D -174.61(10)
C1D C2D C3D N1D -0.72(15)
C1D C2D C3D C4D 173.76(12)
N1D C3D C4D C5D 25.81(18)
C2D C3D C4D C5D -148.14(13)
N1D C3D C4D C9D -159.16(12)
C2D C3D C4D C9D 26.89(19)
C9D C4D C5D C6D -0.8(2)
C3D C4D C5D C6D 174.30(12)
C4D C5D C6D C7D -0.5(2)
C5D C6D C7D C8D 1.2(2)
C6D C7D C8D C9D -0.6(2)
C7D C8D C9D C4D -0.7(2)
C5D C4D C9D C8D 1.37(19)
C3D C4D C9D C8D -173.78(12)
C3E N1E N2E C1E 0.34(14)
N1E N2E C1E C2E -0.41(16)
N2E C1E C2E C3E 0.30(15)
N2E N1E C3E C2E -0.14(13)
N2E N1E C3E C4E -177.97(10)
C1E C2E C3E N1E -0.10(15)
C1E C2E C3E C4E 177.49(12)
N1E C3E C4E C9E -177.07(11)
C2E C3E C4E C9E 5.55(19)
N1E C3E C4E C5E 4.80(17)
C2E C3E C4E C5E -172.58(12)
C9E C4E C5E C6E -0.26(18)
C3E C4E C5E C6E 177.90(11)
C4E C5E C6E C7E -0.47(19)
C5E C6E C7E C8E 0.5(2)
C6E C7E C8E C9E 0.1(2)
C7E C8E C9E C4E -0.9(2)
C5E C4E C9E C8E 0.94(18)
C3E C4E C9E C8E -177.24(11)
C3F N1F N2F C1F -0.12(14)
N1F N2F C1F C2F 0.12(15)
N2F C1F C2F C3F -0.06(15)
N2F N1F C3F C2F 0.08(13)
N2F N1F C3F C4F 179.18(10)
C1F C2F C3F N1F -0.01(15)
C1F C2F C3F C4F -179.03(12)
N1F C3F C4F C9F 159.25(12)
C2F C3F C4F C9F -21.82(19)
N1F C3F C4F C5F -21.07(17)
C2F C3F C4F C5F 157.85(13)
C9F C4F C5F C6F -0.78(18)
C3F C4F C5F C6F 179.54(11)
C4F C5F C6F C7F 0.81(19)
C5F C6F C7F C8F -0.5(2)
C6F C7F C8F C9F 0.2(2)
C7F C8F C9F C4F -0.2(2)
C5F C4F C9F C8F 0.46(19)
C3F C4F C9F C8F -179.85(12)

loop_
_cod_related_entry_id
_cod_related_entry_database
_cod_related_entry_code
1 ChemSpider 16239
